data_4134876
loop_
_publ_author_name
'McClymont, Kyle S.'
'Wang, Feng-Yuan'
'Minakar, Amin'
'Baran, Phil S.'

_publ_section_title
;
 Total Synthesis of (-)-Maximiscin.
;
_journal_name_full 'Journal of the American Chemical Society'
_journal_paper_doi 10.1021/jacs.0c03202
_journal_year 2020
_chemical_formula_moiety 'C25 H29 N3 O Pt, H2 O'
_chemical_formula_sum 'C25 H31 N3 O2 Pt'
_chemical_formula_weight 600.62
_space_group_crystal_system monoclinic
_space_group_IT_number 14
_space_group_name_Hall '-P 2ybc'
_space_group_name_H-M_alt 'P 1 21/c 1'
_atom_sites_solution_hydrogens mixed
_audit_creation_date 2019-10-17
_audit_creation_method
;
Olex2 1.2
(compiled 2018.05.29 svn.r3508 for OlexSys, GUI svn.r5506)
;
_cell_angle_alpha 90
_cell_angle_beta 117.839(4)
_cell_angle_gamma 90
_cell_formula_units_Z 4
_cell_length_a 11.707(2)
_cell_length_b 19.744(4)
_cell_length_c 11.109(2)
_cell_measurement_reflns_used 9950
_cell_measurement_temperature 100(2)
_cell_measurement_theta_max 25.84
_cell_measurement_theta_min 2.22
_cell_volume 2270.6(7)
_computing_cell_refinement 'SAINT v8.38A (Bruker, 2017)'
_computing_data_collection 'APEX3 v2017.3-0 (Bruker, 2017)'
_computing_data_reduction 'SAINT v8.38A (Bruker, 2017)'
_computing_molecular_graphics 'Olex2 (Dolomanov et al., 2009)'
_computing_publication_material 'Olex2 (Dolomanov et al., 2009)'
_computing_structure_refinement 'XL (Sheldrick, 2008)'
_computing_structure_solution 'ShelXT (Sheldrick, 2015)'
_diffrn_ambient_temperature 100.0
_diffrn_detector 'Bruker APEX-II CCD'
_diffrn_detector_area_resol_mean 8.258
_diffrn_detector_type 'CCD Area Detector'
_diffrn_measured_fraction_theta_full 1.000
_diffrn_measured_fraction_theta_max 1.000
_diffrn_measurement_device 'Kappa Four-Circle Diffractometer'
_diffrn_measurement_device_type 'Bruker APEX II Ultra'
_diffrn_measurement_method '\w and \f scans'
_diffrn_radiation_monochromator 'Double Bounce Multilayer Mirrors'
_diffrn_radiation_probe x-ray
_diffrn_radiation_type MoK\a
_diffrn_radiation_wavelength 0.71073
_diffrn_reflns_av_R_equivalents 0.0702
_diffrn_reflns_av_unetI/netI 0.0452
_diffrn_reflns_Laue_measured_fraction_full 1.000
_diffrn_reflns_Laue_measured_fraction_max 1.000
_diffrn_reflns_limit_h_max 14
_diffrn_reflns_limit_h_min -14
_diffrn_reflns_limit_k_max 24
_diffrn_reflns_limit_k_min -24
_diffrn_reflns_limit_l_max 11
_diffrn_reflns_limit_l_min -13
_diffrn_reflns_number 37545
_diffrn_reflns_point_group_measured_fraction_full 1.000
_diffrn_reflns_point_group_measured_fraction_max 1.000
_diffrn_reflns_theta_full 25.242
_diffrn_reflns_theta_max 25.681
_diffrn_reflns_theta_min 1.967
_diffrn_source 'Micro Focus Rotating Anode'
_diffrn_source_type 'Bruker TXS'
_diffrn_standards_number 0
_exptl_absorpt_coefficient_mu 6.206
_exptl_absorpt_correction_T_max 0.7453
_exptl_absorpt_correction_T_min 0.6667
_exptl_absorpt_correction_type multi-scan
_exptl_absorpt_process_details
;
SADABS-2016/2 (Bruker,2016/2) was used for absorption correction.
wR2(int) was 0.0701 before and 0.0481 after correction.
The Ratio of minimum to maximum transmission is 0.8945.
The \l/2 correction factor is Not present.
;
_exptl_crystal_colour yellow
_exptl_crystal_colour_primary yellow
_exptl_crystal_density_diffrn 1.757
_exptl_crystal_description block
_exptl_crystal_F_000 1184
_exptl_crystal_size_max 0.08
_exptl_crystal_size_mid 0.05
_exptl_crystal_size_min 0.04
_refine_diff_density_max 1.892
_refine_diff_density_min -1.294
_refine_diff_density_rms 0.148
_refine_ls_extinction_method none
_refine_ls_goodness_of_fit_ref 1.054
_refine_ls_hydrogen_treatment constr
_refine_ls_matrix_type full
_refine_ls_number_parameters 286
_refine_ls_number_reflns 4311
_refine_ls_number_restraints 0
_refine_ls_restrained_S_all 1.054
_refine_ls_R_factor_all 0.0552
_refine_ls_R_factor_gt 0.0361
_refine_ls_shift/su_max 0.002
_refine_ls_shift/su_mean 0.000
_refine_ls_structure_factor_coef Fsqd
_refine_ls_weighting_details 'w=1/[\s^2^(Fo^2^)+(0.0192P)^2^+9.5706P] where P=(Fo^2^+2Fc^2^)/3'
_refine_ls_weighting_scheme calc
_refine_ls_wR_factor_gt 0.0600
_refine_ls_wR_factor_ref 0.0643
_reflns_Friedel_coverage 0.000
_reflns_number_gt 3445
_reflns_number_total 4311
_reflns_threshold_expression 'I > 2\s(I)'
_cod_data_source_file ja0c03202_si_006.cif
_cod_data_source_block baran745
_cod_depositor_comments
;
The following automatic conversions were performed:

data item '_diffrn_radiation_probe' value 'X-ray' was changed to
'x-ray' in accordance with the
/home/data/users/saulius/crontab/automatic-downloads/rss-feeds/ACS/lib/dictionaries/cif_core.dic
dictionary named 'cif_core.dic' version 2.4.2 last updated on
2011-04-26.

Automatic conversion script
Id: cif_fix_values 7556 2019-12-06 15:28:31Z antanas 
;
_cod_database_code 4134876
_shelx_shelxl_version_number 2014/7
_shelx_space_group_comment
;
The symmetry employed for this shelxl refinement is uniquely defined
by the following loop, which should always be used as a source of
symmetry information in preference to the above space-group names.
They are only intended as comments.
;
_shelx_estimated_absorpt_t_max 0.789
_shelx_estimated_absorpt_t_min 0.637
_olex2_refinement_description
;
1. Fixed Uiso
 At 1.2 times of:
  All C(H) groups, All C(H,H) groups
 At 1.5 times of:
  All C(H,H,H) groups, All O(H,H) groups
2.a Free rotating group:
 O1S(H1SA,H1SB)
2.b Ternary CH refined with riding coordinates:
 C12(H12), C16(H16), C18(H18)
2.c Secondary CH2 refined with riding coordinates:
 C11(H11A,H11B), C15(H15A,H15B), C17(H17A,H17B)
2.d Aromatic/amide H refined with riding coordinates:
 C1(H1), C2(H2), C3(H3), C5(H5), C6(H6), C7(H7), C21(H21), C22(H22), C23(H23),
 C24(H24), C25(H25)
2.e Idealised Me refined as rotating group:
 C14(H14A,H14B,H14C), C19(H19A,H19B,H19C), C20(H20A,H20B,H20C)
;
_olex2_submission_special_instructions 'No special instructions were received'

loop_
_space_group_symop_operation_xyz
'x, y, z'
'-x, y+1/2, -z+1/2'
'-x, -y, -z'
'x, -y-1/2, z-1/2'

loop_
_atom_site_label
_atom_site_type_symbol
_atom_site_fract_x
_atom_site_fract_y
_atom_site_fract_z
_atom_site_U_iso_or_equiv
_atom_site_adp_type
_atom_site_occupancy
_atom_site_site_symmetry_order
_atom_site_calc_flag
_atom_site_refinement_flags_posn
_atom_site_refinement_flags_adp
_atom_site_refinement_flags_occupancy
_atom_site_disorder_assembly
_atom_site_disorder_group
Pt1 Pt 0.39929(2) 0.59002(2) 0.33471(2) 0.01692(7) Uani 1 1 d . . . . .
O1 O 0.1653(4) 0.5868(3) 0.5271(4) 0.0445(13) Uani 1 1 d . . . . .
N1 N 0.5583(4) 0.6293(2) 0.5058(4) 0.0174(10) Uani 1 1 d . . . . .
N2 N 0.3133(5) 0.6120(2) 0.4526(4) 0.0213(11) Uani 1 1 d . . . . .
N3 N 0.5072(4) 0.5702(2) 0.2385(5) 0.0202(11) Uani 1 1 d . . . . .
C1 C 0.6797(6) 0.6342(3) 0.5282(6) 0.0223(14) Uani 1 1 d . . . . .
H1 H 0.7033 0.6134 0.4658 0.027 Uiso 1 1 calc R . . . .
C2 C 0.7735(6) 0.6686(3) 0.6399(6) 0.0268(15) Uani 1 1 d . . . . .
H2 H 0.8596 0.6709 0.6530 0.032 Uiso 1 1 calc R . . . .
C3 C 0.7422(6) 0.6989(3) 0.7300(6) 0.0286(15) Uani 1 1 d . . . . .
H3 H 0.8057 0.7234 0.8051 0.034 Uiso 1 1 calc R . . . .
C4 C 0.6144(6) 0.6939(3) 0.7118(6) 0.0239(14) Uani 1 1 d . . . . .
C5 C 0.5735(7) 0.7226(3) 0.8016(6) 0.0288(15) Uani 1 1 d . . . . .
H5 H 0.6332 0.7457 0.8812 0.035 Uiso 1 1 calc R . . . .
C6 C 0.4478(7) 0.7168(3) 0.7726(6) 0.0300(16) Uani 1 1 d . . . . .
H6 H 0.4200 0.7378 0.8314 0.036 Uiso 1 1 calc R . . . .
C7 C 0.3571(6) 0.6807(3) 0.6588(6) 0.0252(14) Uani 1 1 d . . . . .
H7 H 0.2703 0.6773 0.6431 0.030 Uiso 1 1 calc R . . . .
C8 C 0.3930(5) 0.6500(3) 0.5693(5) 0.0181(13) Uani 1 1 d . . . . .
C9 C 0.5243(5) 0.6581(3) 0.5969(5) 0.0196(13) Uani 1 1 d . . . . .
C10 C 0.2014(6) 0.5842(4) 0.4387(6) 0.0293(15) Uani 1 1 d . . . . .
C11 C 0.1191(6) 0.5457(3) 0.3112(6) 0.0269(15) Uani 1 1 d . . . . .
H11A H 0.0299 0.5449 0.2993 0.032 Uiso 1 1 calc R . . . .
H11B H 0.1502 0.4983 0.3249 0.032 Uiso 1 1 calc R . . . .
C12 C 0.1133(5) 0.5714(3) 0.1779(6) 0.0207(13) Uani 1 1 d . . . . .
H12 H 0.0406 0.5467 0.1023 0.025 Uiso 1 1 calc R . . . .
C13 C 0.2364(5) 0.5532(3) 0.1678(6) 0.0190(13) Uani 1 1 d . . . . .
C14 C 0.2506(6) 0.4757(3) 0.1662(6) 0.0254(14) Uani 1 1 d . . . . .
H14A H 0.3203 0.4646 0.1443 0.038 Uiso 1 1 calc GR . . . .
H14B H 0.1694 0.4560 0.0974 0.038 Uiso 1 1 calc GR . . . .
H14C H 0.2710 0.4573 0.2559 0.038 Uiso 1 1 calc GR . . . .
C15 C 0.2180(6) 0.5798(3) 0.0308(5) 0.0214(13) Uani 1 1 d . . . . .
H15A H 0.2968 0.5695 0.0225 0.026 Uiso 1 1 calc R . . . .
H15B H 0.1453 0.5551 -0.0427 0.026 Uiso 1 1 calc R . . . .
C16 C 0.1910(6) 0.6557(3) 0.0086(6) 0.0265(14) Uani 1 1 d . . . . .
H16 H 0.2652 0.6804 0.0825 0.032 Uiso 1 1 calc R . . . .
C17 C 0.0711(6) 0.6717(3) 0.0212(6) 0.0262(15) Uani 1 1 d . . . . .
H17A H -0.0042 0.6500 -0.0550 0.031 Uiso 1 1 calc R . . . .
H17B H 0.0566 0.7213 0.0131 0.031 Uiso 1 1 calc R . . . .
C18 C 0.0792(6) 0.6478(3) 0.1555(6) 0.0235(14) Uani 1 1 d . . . . .
H18 H 0.1506 0.6734 0.2306 0.028 Uiso 1 1 calc R . . . .
C19 C 0.1795(7) 0.6786(4) -0.1281(7) 0.0423(19) Uani 1 1 d . . . . .
H19A H 0.2616 0.6705 -0.1292 0.063 Uiso 1 1 calc GR . . . .
H19B H 0.1588 0.7270 -0.1409 0.063 Uiso 1 1 calc GR . . . .
H19C H 0.1108 0.6528 -0.2017 0.063 Uiso 1 1 calc GR . . . .
C20 C -0.0458(6) 0.6638(3) 0.1606(7) 0.0350(17) Uani 1 1 d . . . . .
H20A H -0.1157 0.6355 0.0945 0.053 Uiso 1 1 calc GR . . . .
H20B H -0.0676 0.7117 0.1385 0.053 Uiso 1 1 calc GR . . . .
H20C H -0.0344 0.6546 0.2523 0.053 Uiso 1 1 calc GR . . . .
C21 C 0.5280(6) 0.6176(3) 0.1646(6) 0.0237(14) Uani 1 1 d . . . . .
H21 H 0.4827 0.6593 0.1475 0.028 Uiso 1 1 calc R . . . .
C22 C 0.6124(6) 0.6079(3) 0.1129(6) 0.0314(16) Uani 1 1 d . . . . .
H22 H 0.6246 0.6422 0.0601 0.038 Uiso 1 1 calc R . . . .
C23 C 0.6797(6) 0.5477(3) 0.1382(6) 0.0309(16) Uani 1 1 d . . . . .
H23 H 0.7405 0.5404 0.1054 0.037 Uiso 1 1 calc R . . . .
C24 C 0.6568(6) 0.4990(3) 0.2117(6) 0.0302(15) Uani 1 1 d . . . . .
H24 H 0.7002 0.4567 0.2283 0.036 Uiso 1 1 calc R . . . .
C25 C 0.5717(6) 0.5110(3) 0.2615(6) 0.0257(14) Uani 1 1 d . . . . .
H25 H 0.5576 0.4768 0.3135 0.031 Uiso 1 1 calc R . . . .
O1S O -0.0910(5) 0.5765(3) 0.4787(7) 0.0656(17) Uani 1 1 d . . . . .
H1SA H -0.0941 0.5338 0.4874 0.098 Uiso 1 1 d G . . . .
H1SB H -0.0157 0.5877 0.4926 0.098 Uiso 1 1 d G . . . .

loop_
_atom_site_aniso_label
_atom_site_aniso_U_11
_atom_site_aniso_U_22
_atom_site_aniso_U_33
_atom_site_aniso_U_23
_atom_site_aniso_U_13
_atom_site_aniso_U_12
Pt1 0.01477(11) 0.01827(11) 0.01605(11) 0.00039(12) 0.00581(8) -0.00226(12)
O1 0.025(2) 0.088(4) 0.026(2) -0.009(3) 0.016(2) -0.019(3)
N1 0.018(3) 0.015(3) 0.017(2) 0.001(2) 0.005(2) -0.003(2)
N2 0.024(3) 0.024(3) 0.016(2) 0.003(2) 0.009(2) 0.000(2)
N3 0.018(3) 0.022(3) 0.019(3) -0.002(2) 0.007(2) 0.000(2)
C1 0.019(3) 0.018(3) 0.023(3) 0.009(3) 0.004(3) 0.000(3)
C2 0.013(3) 0.026(4) 0.032(4) 0.011(3) 0.002(3) -0.001(3)
C3 0.032(4) 0.015(3) 0.023(3) 0.005(3) -0.001(3) -0.006(3)
C4 0.027(4) 0.015(3) 0.018(3) 0.005(2) 0.001(3) -0.002(3)
C5 0.045(4) 0.015(3) 0.016(3) 0.000(3) 0.006(3) -0.001(3)
C6 0.051(5) 0.017(3) 0.026(3) 0.004(3) 0.021(3) 0.007(3)
C7 0.032(4) 0.022(3) 0.024(3) 0.004(3) 0.015(3) 0.003(3)
C8 0.019(3) 0.017(3) 0.012(3) 0.004(2) 0.003(2) 0.002(2)
C9 0.021(3) 0.016(3) 0.014(3) 0.008(2) 0.002(3) 0.004(3)
C10 0.019(3) 0.046(4) 0.025(3) 0.002(3) 0.011(3) -0.001(3)
C11 0.020(3) 0.036(4) 0.028(3) -0.002(3) 0.013(3) -0.004(3)
C12 0.013(3) 0.023(3) 0.021(3) -0.006(3) 0.004(2) -0.005(3)
C13 0.018(3) 0.015(3) 0.020(3) -0.006(3) 0.007(3) -0.007(3)
C14 0.026(4) 0.020(3) 0.026(3) -0.004(3) 0.008(3) -0.005(3)
C15 0.019(3) 0.023(3) 0.018(3) -0.004(3) 0.005(3) -0.004(3)
C16 0.024(3) 0.024(3) 0.024(3) 0.004(3) 0.005(3) -0.003(3)
C17 0.020(3) 0.020(3) 0.026(3) -0.001(3) 0.001(3) 0.007(3)
C18 0.018(4) 0.022(3) 0.023(3) -0.008(3) 0.003(3) 0.002(3)
C19 0.043(5) 0.047(5) 0.037(4) 0.019(4) 0.018(4) 0.004(4)
C20 0.024(4) 0.042(4) 0.034(4) -0.010(3) 0.009(3) 0.008(3)
C21 0.023(4) 0.022(3) 0.023(3) -0.004(3) 0.009(3) -0.007(3)
C22 0.028(4) 0.041(4) 0.028(4) -0.004(3) 0.015(3) -0.007(3)
C23 0.031(4) 0.036(4) 0.033(4) -0.007(3) 0.021(3) -0.003(3)
C24 0.027(4) 0.028(4) 0.036(4) -0.007(3) 0.016(3) 0.004(3)
C25 0.027(4) 0.021(3) 0.030(4) 0.003(3) 0.014(3) 0.003(3)
O1S 0.045(3) 0.084(5) 0.081(4) 0.009(4) 0.041(3) 0.004(3)

loop_
_atom_type_symbol
_atom_type_description
_atom_type_scat_dispersion_real
_atom_type_scat_dispersion_imag
_atom_type_scat_source
C C 0.0033 0.0016 'International Tables Vol C Tables 4.2.6.8 and 6.1.1.4'
H H 0.0000 0.0000 'International Tables Vol C Tables 4.2.6.8 and 6.1.1.4'
N N 0.0061 0.0033 'International Tables Vol C Tables 4.2.6.8 and 6.1.1.4'
O O 0.0106 0.0060 'International Tables Vol C Tables 4.2.6.8 and 6.1.1.4'
Pt Pt -1.7033 8.3905 'International Tables Vol C Tables 4.2.6.8 and 6.1.1.4'

loop_
_geom_angle_atom_site_label_1
_geom_angle_atom_site_label_2
_geom_angle_atom_site_label_3
_geom_angle
_geom_angle_site_symmetry_1
_geom_angle_site_symmetry_3
_geom_angle_publ_flag
N2 Pt1 N1 80.44(18) . . ?
N2 Pt1 N3 172.66(18) . . ?
N2 Pt1 C13 97.2(2) . . ?
N3 Pt1 N1 92.37(18) . . ?
N3 Pt1 C13 90.0(2) . . ?
C13 Pt1 N1 177.5(2) . . ?
C1 N1 Pt1 128.1(4) . . ?
C1 N1 C9 119.1(5) . . ?
C9 N1 Pt1 112.5(4) . . ?
C8 N2 Pt1 113.0(4) . . ?
C10 N2 Pt1 125.4(4) . . ?
C10 N2 C8 120.6(5) . . ?
C21 N3 Pt1 121.4(4) . . ?
C21 N3 C25 118.4(5) . . ?
C25 N3 Pt1 119.7(4) . . ?
N1 C1 H1 118.9 . . ?
N1 C1 C2 122.2(6) . . ?
C2 C1 H1 118.9 . . ?
C1 C2 H2 119.9 . . ?
C3 C2 C1 120.1(6) . . ?
C3 C2 H2 119.9 . . ?
C2 C3 H3 120.1 . . ?
C2 C3 C4 119.7(6) . . ?
C4 C3 H3 120.1 . . ?
C5 C4 C3 123.7(6) . . ?
C9 C4 C3 117.3(6) . . ?
C9 C4 C5 119.0(6) . . ?
C4 C5 H5 120.4 . . ?
C6 C5 C4 119.1(6) . . ?
C6 C5 H5 120.4 . . ?
C5 C6 H6 118.8 . . ?
C5 C6 C7 122.4(6) . . ?
C7 C6 H6 118.8 . . ?
C6 C7 H7 119.6 . . ?
C8 C7 C6 120.8(6) . . ?
C8 C7 H7 119.6 . . ?
N2 C8 C9 116.2(5) . . ?
C7 C8 N2 126.9(5) . . ?
C7 C8 C9 116.9(5) . . ?
N1 C9 C4 121.6(5) . . ?
N1 C9 C8 116.7(5) . . ?
C4 C9 C8 121.8(5) . . ?
O1 C10 N2 124.1(6) . . ?
O1 C10 C11 117.6(5) . . ?
N2 C10 C11 118.2(5) . . ?
C10 C11 H11A 107.9 . . ?
C10 C11 H11B 107.9 . . ?
C10 C11 C12 117.6(5) . . ?
H11A C11 H11B 107.2 . . ?
C12 C11 H11A 107.9 . . ?
C12 C11 H11B 107.9 . . ?
C11 C12 H12 106.6 . . ?
C11 C12 C13 111.8(5) . . ?
C11 C12 C18 111.6(5) . . ?
C13 C12 H12 106.6 . . ?
C13 C12 C18 113.2(5) . . ?
C18 C12 H12 106.6 . . ?
C12 C13 Pt1 110.8(4) . . ?
C12 C13 C14 110.0(5) . . ?
C14 C13 Pt1 107.4(4) . . ?
C15 C13 Pt1 114.4(4) . . ?
C15 C13 C12 106.9(5) . . ?
C15 C13 C14 107.2(5) . . ?
C13 C14 H14A 109.5 . . ?
C13 C14 H14B 109.5 . . ?
C13 C14 H14C 109.5 . . ?
H14A C14 H14B 109.5 . . ?
H14A C14 H14C 109.5 . . ?
H14B C14 H14C 109.5 . . ?
C13 C15 H15A 108.6 . . ?
C13 C15 H15B 108.6 . . ?
H15A C15 H15B 107.5 . . ?
C16 C15 C13 114.8(5) . . ?
C16 C15 H15A 108.6 . . ?
C16 C15 H15B 108.6 . . ?
C15 C16 H16 108.1 . . ?
C15 C16 C19 111.4(5) . . ?
C17 C16 C15 108.8(5) . . ?
C17 C16 H16 108.1 . . ?
C17 C16 C19 112.1(5) . . ?
C19 C16 H16 108.1 . . ?
C16 C17 H17A 109.0 . . ?
C16 C17 H17B 109.0 . . ?
C16 C17 C18 113.0(5) . . ?
H17A C17 H17B 107.8 . . ?
C18 C17 H17A 109.0 . . ?
C18 C17 H17B 109.0 . . ?
C12 C18 H18 107.8 . . ?
C17 C18 C12 110.6(5) . . ?
C17 C18 H18 107.8 . . ?
C20 C18 C12 112.1(5) . . ?
C20 C18 C17 110.5(5) . . ?
C20 C18 H18 107.8 . . ?
C16 C19 H19A 109.5 . . ?
C16 C19 H19B 109.5 . . ?
C16 C19 H19C 109.5 . . ?
H19A C19 H19B 109.5 . . ?
H19A C19 H19C 109.5 . . ?
H19B C19 H19C 109.5 . . ?
C18 C20 H20A 109.5 . . ?
C18 C20 H20B 109.5 . . ?
C18 C20 H20C 109.5 . . ?
H20A C20 H20B 109.5 . . ?
H20A C20 H20C 109.5 . . ?
H20B C20 H20C 109.5 . . ?
N3 C21 H21 118.9 . . ?
N3 C21 C22 122.1(6) . . ?
C22 C21 H21 118.9 . . ?
C21 C22 H22 120.3 . . ?
C21 C22 C23 119.4(6) . . ?
C23 C22 H22 120.3 . . ?
C22 C23 H23 120.8 . . ?
C24 C23 C22 118.4(6) . . ?
C24 C23 H23 120.8 . . ?
C23 C24 H24 119.9 . . ?
C23 C24 C25 120.2(6) . . ?
C25 C24 H24 119.9 . . ?
N3 C25 C24 121.4(6) . . ?
N3 C25 H25 119.3 . . ?
C24 C25 H25 119.3 . . ?
H1SA O1S H1SB 109.4 . . ?

loop_
_geom_bond_atom_site_label_1
_geom_bond_atom_site_label_2
_geom_bond_distance
_geom_bond_site_symmetry_2
_geom_bond_publ_flag
Pt1 N1 2.092(4) . ?
Pt1 N2 2.038(5) . ?
Pt1 N3 2.039(5) . ?
Pt1 C13 2.074(5) . ?
O1 C10 1.238(7) . ?
N1 C1 1.327(7) . ?
N1 C9 1.372(7) . ?
N2 C8 1.408(7) . ?
N2 C10 1.360(7) . ?
N3 C21 1.341(7) . ?
N3 C25 1.349(7) . ?
C1 H1 0.9500 . ?
C1 C2 1.392(8) . ?
C2 H2 0.9500 . ?
C2 C3 1.355(9) . ?
C3 H3 0.9500 . ?
C3 C4 1.417(9) . ?
C4 C5 1.411(9) . ?
C4 C9 1.408(8) . ?
C5 H5 0.9500 . ?
C5 C6 1.357(9) . ?
C6 H6 0.9500 . ?
C6 C7 1.407(9) . ?
C7 H7 0.9500 . ?
C7 C8 1.387(8) . ?
C8 C9 1.429(8) . ?
C10 C11 1.497(8) . ?
C11 H11A 0.9900 . ?
C11 H11B 0.9900 . ?
C11 C12 1.537(8) . ?
C12 H12 1.0000 . ?
C12 C13 1.538(8) . ?
C12 C18 1.550(8) . ?
C13 C14 1.541(8) . ?
C13 C15 1.528(8) . ?
C14 H14A 0.9800 . ?
C14 H14B 0.9800 . ?
C14 H14C 0.9800 . ?
C15 H15A 0.9900 . ?
C15 H15B 0.9900 . ?
C15 C16 1.527(8) . ?
C16 H16 1.0000 . ?
C16 C17 1.508(8) . ?
C16 C19 1.528(8) . ?
C17 H17A 0.9900 . ?
C17 H17B 0.9900 . ?
C17 C18 1.525(8) . ?
C18 H18 1.0000 . ?
C18 C20 1.525(8) . ?
C19 H19A 0.9800 . ?
C19 H19B 0.9800 . ?
C19 H19C 0.9800 . ?
C20 H20A 0.9800 . ?
C20 H20B 0.9800 . ?
C20 H20C 0.9800 . ?
C21 H21 0.9500 . ?
C21 C22 1.368(8) . ?
C22 H22 0.9500 . ?
C22 C23 1.379(9) . ?
C23 H23 0.9500 . ?
C23 C24 1.367(9) . ?
C24 H24 0.9500 . ?
C24 C25 1.368(8) . ?
C25 H25 0.9500 . ?
O1S H1SA 0.8506 . ?
O1S H1SB 0.8501 . ?
